data_7021652
loop_
_publ_author_name
'Schmieder, Phillip'
'Denysenko, Dmytro'
'Grzywa, Maciej'
'Baumg\"artner, Benjamin'
'Senkovska, Irena'
'Kaskel, Stefan'
'Sastre, German'
'van W\"ullen, Leo'
'Volkmer, Dirk'

_publ_section_title
;
 CFA-1: the first chiral metal-organic framework containing
 Kuratowski-type secondary building units.
;
_journal_issue 30
_journal_name_full 'Dalton transactions (Cambridge, England : 2003)'
_journal_page_first 10786
_journal_page_last 10797
_journal_paper_doi 10.1039/c3dt50787d
_journal_volume 42
_journal_year 2013
_chemical_formula_moiety '[Zn3.66 Co1.34 (OAc)4(bibta)3]'
_chemical_formula_sum 'C44 H30 Co1.34 N18 O8 Zn3.66'
_chemical_formula_weight 1257.1
_chemical_name_common Co-CFA1
_chemical_name_systematic ' ?'
_space_group_IT_number 150
_symmetry_cell_setting trigonal
_symmetry_Int_Tables_number 150
_symmetry_space_group_name_Hall 'P 3 2"'
_symmetry_space_group_name_H-M 'P 3 2 1'
_audit_creation_method SHELXL-97
_cell_angle_alpha 90
_cell_angle_beta 90
_cell_angle_gamma 120
_cell_formula_units_Z 2
_cell_length_a 17.7771(7)
_cell_length_b 17.7771(7)
_cell_length_c 19.1129(16)
_cell_measurement_temperature 293(2)
_cell_volume 5230.9(5)
_computing_cell_refinement Jana2006
_computing_data_collection 'Diffractometer software'
_computing_molecular_graphics Diamond
_computing_publication_material Word
_computing_structure_refinement Jana2006
_computing_structure_solution 'Model from CFA-1'
_diffrn_ambient_temperature 293(2)
_diffrn_detector Lynxeye
_diffrn_detector_type PSD
_diffrn_measurement_device 'Bruker D8 Advance'
_diffrn_measurement_device_type Bragg-Brentano
_diffrn_radiation_monochromator germanium
_diffrn_radiation_type 'Cu K\a'
_diffrn_radiation_wavelength 1.54051
_diffrn_source X-ray
_diffrn_source_target Cu
_diffrn_source_type 'fine-focus sealed tube'
_exptl_absorpt_coefficient_mu 2.942
_exptl_crystal_colour 'light red'
_exptl_crystal_density_diffrn 0.7979
_exptl_crystal_description powder
_exptl_crystal_F_000 1195
_pd_meas_2theta_range_inc 0.02
_pd_meas_2theta_range_max 70.000
_pd_meas_2theta_range_min 4.440
_pd_meas_number_of_points 3279
_pd_proc_2theta_range_inc 0.02
_pd_proc_2theta_range_max 70
_pd_proc_2theta_range_min 4.44
_pd_proc_ls_background_function '36 Legendre polynoms'
_pd_proc_ls_pref_orient_corr 'March & Dollase'
_pd_proc_ls_profile_function Pseudo-Voigt
_pd_proc_ls_prof_R_factor 0.0354
_pd_proc_ls_prof_wR_expected 0.0086
_pd_proc_ls_prof_wR_factor 0.0643
_refine_ls_hydrogen_treatment constr
_refine_ls_number_constraints 1
_refine_ls_number_parameters 38
_refine_ls_number_restraints 40
_refine_ls_R_factor_all 0.0653
_refine_ls_R_factor_gt 0.0626
_refine_ls_shift/su_max 0.0032
_refine_ls_shift/su_mean 0.0003
_refine_ls_weighting_scheme sigma
_refine_ls_wR_factor_all 0.0642
_refine_ls_wR_factor_gt 0.0637
_cod_data_source_file c3dt50787d.txt
_cod_data_source_block pks41A
_cod_original_sg_symbol_Hall 'P 3;2"'
_cod_database_code 7021652

loop_
_symmetry_equiv_pos_site_id
_symmetry_equiv_pos_as_xyz
1 x,y,z
2 -y,x-y,z
3 -x+y,-x,z
4 y,x,-z
5 x-y,-y,-z
6 -x,-x+y,-z

loop_
_atom_site_label
_atom_site_type_symbol
_atom_site_fract_x
_atom_site_fract_y
_atom_site_fract_z
_atom_site_adp_type
_atom_site_U_iso_or_equiv
_atom_site_symmetry_multiplicity
_atom_site_occupancy
_atom_site_calc_flag
Zn1 Zn 0.333333 0.666667 0.7350(6) Uiso 0.028(4) 2 1 d
Co1 Co 0.333333 0.666667 0.9237(9) Uiso 0.01(2) 2 0.66(1) d
Zn3 Zn 0.1275(7) 0.6319(6) 0.6715(5) Uiso 0.028(4) 6 0.77(2) d
O1a O 0.059(6) 0.622(7) 0.573(5) Uiso 0.05(3) 6 0.559 d
O2b O -0.010(7) 0.5400(10) 0.678(6) Uiso 0.05(3) 6 0.441 d
C1 C -0.0124(7) 0.59803(10) 0.6195(8) Uiso 0.02(2) 6 1 d
C2 C -0.1009(6) 0.5757(2) 0.5925(2) Uiso 0.02(2) 6 1 d
O3 O 0.27(2) 0.70(2) 1.0122(6) Uiso 0.05(3) 6 0.33 d
O4 O 0.271(6) 0.63(3) 1.0152(5) Uiso 0.05(3) 6 0.33 d
C3 C 0.333333 0.666667 1.0517(5) Uiso 0.02(2) 2 1 d
C4 C 0.333333 0.666667 1.1271(5) Uiso 0.02(2) 2 1 d
N1 N 0.2389(8) 0.739(2) 0.640(3) Uiso 0.04(3) 6 1 d
N2 N 0.31534(10) 0.754(3) 0.664(4) Uiso 0.04(3) 6 1 d
N3 N 0.173(2) 0.555(3) 0.6340(5) Uiso 0.04(3) 6 1 d
C5 C 0.345(3) 0.859(3) 0.591(5) Uiso 0.02(2) 6 1 d
C6 C 0.25251(10) 0.808(4) 0.600(6) Uiso 0.02(2) 6 1 d
C7 C 0.383(2) 0.940(4) 0.557(6) Uiso 0.02(2) 6 1 d
C8 C 0.23658(10) 0.902(4) 0.522(5) Uiso 0.02(2) 6 1 d
C9 C 0.198(2) 0.827(3) 0.560(5) Uiso 0.02(2) 6 1 d
C10 C 0.32817(10) 0.961(7) 0.519(9) Uiso 0.02(2) 6 1 d
N4 N 0.147(2) 0.633(7) 0.7765(5) Uiso 0.04(3) 6 1 d
N5 N 0.222(3) 0.644(9) 0.8008(7) Uiso 0.04(3) 6 1 d
N6 N 0.22399(10) 0.641(4) 0.8707(5) Uiso 0.04(3) 6 1 d
C11 C 0.096(2) 0.624(5) 0.8334(5) Uiso 0.02(2) 6 1 d
C12 C 0.14528(10) 0.628(4) 0.8926(5) Uiso 0.02(2) 6 1 d
C13 C 0.110(3) 0.6122(10) 0.9616(9) Uiso 0.02(2) 6 1 d
C14 C 0.026(4) 0.598(9) 0.9657(9) Uiso 0.02(2) 6 1 d
C15 C 0.011(3) 0.607(8) 0.840(2) Uiso 0.02(2) 6 1 d
C16 C -0.026(3) 0.587(9) 0.90564(10) Uiso 0.02(2) 6 1 d
O1b O 0.033(6) 0.655(5) 0.643(9) Uiso 0.05(3) 6 0.441 d
O2a O 0.0010(6) 0.6027(6) 0.6748(5) Uiso 0.05(3) 6 0.559 d
Zn2 Zn 0.333333 0.666667 0.9237(9) Uiso 0.01(2) 2 0.34(1) d
Co2 Co 0.1275(7) 0.6319(6) 0.6715(5) Uiso 0.028(4) 6 0.23(2) d
H2a H -0.129217 0.518155 0.573218 Uiso 0.038 6 1 d
H2b H -0.094761 0.616495 0.55692 Uiso 0.038 6 1 d
H2c H -0.135181 0.578273 0.630315 Uiso 0.038 6 1 d
H4a H 0.313611 0.608842 1.143813 Uiso 0.038 6 0.99 d
H7 H 0.442293 0.979422 0.560565 Uiso 0.038 6 1 d
H8 H 0.200694 0.916706 0.497074 Uiso 0.038 6 1 d
H9 H 0.13797 0.790026 0.559629 Uiso 0.038 6 1 d
H13 H 0.140779 0.611229 1.000635 Uiso 0.038 6 1 d
H15 H -0.0199 0.609387 0.801769 Uiso 0.038 6 1 d
H16 H -0.085518 0.566649 0.910802 Uiso 0.038 6 1 d

loop_
_atom_type_symbol
_atom_type_scat_dispersion_real
_atom_type_scat_dispersion_imag
_atom_type_scat_source
C 0.0191 0.0095 'International Tables Vol C tables 4.2.6.8 and 6.1.1.1'
H 0.0000 0.0000 'International Tables Vol C tables 4.2.6.8 and 6.1.1.1'
Co -2.2841 3.6010 'International Tables Vol C tables 4.2.6.8 and 6.1.1.1'
N 0.0329 0.0188 'International Tables Vol C tables 4.2.6.8 and 6.1.1.1'
O 0.0516 0.0335 'International Tables Vol C tables 4.2.6.8 and 6.1.1.1'
Zn -1.5557 0.6946 'International Tables Vol C tables 4.2.6.8 and 6.1.1.1'

loop_
_geom_angle_atom_site_label_1
_geom_angle_atom_site_label_2
_geom_angle_atom_site_label_3
_geom_angle_site_symmetry_1
_geom_angle_site_symmetry_3
_geom_angle
N2 Zn1 N2 . 2_665 86(2)
N2 Zn1 N2 . 3_565 86.3(19)
N2 Zn1 N5 . . 93(4)
N2 Zn1 N5 . 2_665 177(4)
N2 Zn1 N5 . 3_565 90(3)
N2 Zn1 N2 2_665 3_565 86(2)
N2 Zn1 N5 2_665 . 90(3)
N2 Zn1 N5 2_665 2_665 93(3)
N2 Zn1 N5 2_665 3_565 177(2)
N2 Zn1 N5 3_565 . 177(2)
N2 Zn1 N5 3_565 2_665 90(4)
N2 Zn1 N5 3_565 3_565 93(4)
N5 Zn1 N5 . 2_665 91(5)
N5 Zn1 N5 . 3_565 91(4)
N5 Zn1 N5 2_665 3_565 91(4)
O4 Co1 O4 . 2_665 50(15)
O4 Co1 O4 . 3_565 50(12)
O4 Co1 N6 . . 94(5)
O4 Co1 N6 . 2_665 117(15)
O4 Co1 N6 . 3_565 142(13)
O4 Co1 O4 2_665 3_565 50(19)
O4 Co1 N6 2_665 . 142(12)
O4 Co1 N6 2_665 2_665 94(17)
O4 Co1 N6 2_665 3_565 117(11)
O4 Co1 N6 3_565 . 117(16)
O4 Co1 N6 3_565 2_665 142(14)
O4 Co1 N6 3_565 3_565 94(4)
N6 Co1 N6 . 2_665 97(2)
N6 Co1 N6 . 3_565 97(2)
N6 Co1 N6 2_665 3_565 97.3(18)
N1 Zn3 N3 . . 90.0(15)
N1 Zn3 N4 . . 101(2)
N1 Zn3 O1b . . 105(3)
N1 Zn3 O2a . . 132.8(12)
N3 Zn3 N4 . . 103(3)
N3 Zn3 O1b . . 134(4)
N3 Zn3 O2a . . 126.7(9)
N4 Zn3 O1b . . 115(5)
N4 Zn3 O2a . . 97.7(15)
O1b Zn3 O2a . . 29(3)
C1 O2b O2a . . 44(4)
O1a C1 O2b . . 109(7)
O1a C1 C2 . . 121(4)
O1a C1 O1b . . 81(9)
O1a C1 O2a . . 117(4)
O2b C1 C2 . . 117(4)
O2b C1 O1b . . 94(9)
O2b C1 O2a . . 42(3)
C2 C1 O1b . . 127(7)
C2 C1 O2a . . 121.1(12)
O1b C1 O2a . . 58(9)
O4 O3 O4 . 3_565 80(30)
Co1 O4 O3 . . 82(16)
Co1 O4 O3 . 2_665 82(12)
Co1 O4 C3 . . 96(7)
O3 O4 Zn2 . . 82(16)
O3 O4 C3 2_665 . 80(20)
O3 O4 Zn2 2_665 . 82(12)
C3 O4 Zn2 . . 96(7)
O4 C3 O4 . 2_665 90(20)
O4 C3 O4 . 3_565 90(30)
O4 C3 C4 . . 126(4)
O4 C3 O4 2_665 3_565 90(30)
O4 C3 C4 2_665 . 126(18)
O4 C3 C4 3_565 . 126(4)
Zn3 N1 N2 . . 120(4)
Zn3 N1 C6 . . 131.4(18)
N2 N1 C6 . . 108(3)
N2 N1 Co2 . . 120(4)
C6 N1 Co2 . . 131.4(18)
Zn1 N2 N1 . . 125(3)
Zn1 N2 N3 . 3_565 124(3)
N1 N2 N3 . 3_565 111(5)
Zn3 N3 N2 . 2_665 118(3)
Zn3 N3 C5 . 2_665 134(4)
N2 N3 C5 2_665 2_665 107(6)
N2 N3 Co2 2_665 . 118(3)
C5 N3 Co2 2_665 . 134(4)
N3 C5 C6 3_565 . 107(6)
N3 C5 C7 3_565 . 129(4)
C6 C5 C7 . . 121(6)
N1 C6 C5 . . 106(5)
N1 C6 C9 . . 134(2)
C5 C6 C9 . . 120(7)
C5 C7 C10 . . 118(5)
C9 C8 C10 . . 125(8)
C6 C9 C8 . . 117(3)
C7 C10 C8 . . 118(10)
C7 C10 C10 . 5_676 118(6)
C8 C10 C10 . 5_676 124(10)
Zn3 N4 N5 . . 120(3)
Zn3 N4 C11 . . 133(4)
N5 N4 C11 . . 107(2)
N5 N4 Co2 . . 120(3)
C11 N4 Co2 . . 133(4)
Zn1 N5 N4 . . 124.7(13)
Zn1 N5 N6 . . 123(5)
N4 N5 N6 . . 112(5)
Co1 N6 N5 . . 122(3)
Co1 N6 C12 . . 132.1(9)
Co1 N6 Zn2 . . 0.0(5)
N5 N6 C12 . . 106(4)
N5 N6 Zn2 . . 122(3)
C12 N6 Zn2 . . 132.1(9)
N4 C11 C12 . . 106(4)
N4 C11 C15 . . 133(3)
C12 C11 C15 . . 121(2)
N6 C12 C11 . . 108.5(18)
N6 C12 C13 . . 129(3)
C11 C12 C13 . . 122(3)
C12 C13 C14 . . 114(3)
C13 C14 C14 . 6_557 123(6)
C13 C14 C16 . . 123(4)
C14 C14 C16 6_557 . 113(6)
C11 C15 C16 . . 118(6)
C14 C16 C15 . . 120(5)
Zn3 O1b C1 . . 104(8)
Zn3 O1b O2a . . 78(8)
C1 O1b O2a . . 64(4)
C1 O1b Co2 . . 104(8)
O2a O1b Co2 . . 78(8)
Zn3 O2a O2b . . 82(7)
Zn3 O2a C1 . . 99.4(10)
Zn3 O2a O1b . . 73(7)
O2b O2a C1 . . 93(6)
O2b O2a O1b . . 138(10)
O2b O2a Co2 . . 82(7)
C1 O2a O1b . . 59(8)
C1 O2a Co2 . . 99.4(10)
O1b O2a Co2 . . 73(7)
O4 Zn2 O4 . 2_665 50(15)
O4 Zn2 O4 . 3_565 50(12)
O4 Zn2 N6 . . 94(5)
O4 Zn2 N6 . 2_665 117(15)
O4 Zn2 N6 . 3_565 142(13)
O4 Zn2 O4 2_665 3_565 50(19)
O4 Zn2 N6 2_665 . 142(12)
O4 Zn2 N6 2_665 2_665 94(17)
O4 Zn2 N6 2_665 3_565 117(11)
O4 Zn2 N6 3_565 . 117(16)
O4 Zn2 N6 3_565 2_665 142(14)
O4 Zn2 N6 3_565 3_565 94(4)
N6 Zn2 N6 . 2_665 97(2)
N6 Zn2 N6 . 3_565 97(2)
N6 Zn2 N6 2_665 3_565 97.3(18)
N1 Co2 N3 . . 90.0(15)
N1 Co2 N4 . . 101(2)
N1 Co2 O1b . . 105(3)
N1 Co2 O2a . . 132.8(12)
N3 Co2 N4 . . 103(3)
N3 Co2 O1b . . 134(4)
N3 Co2 O2a . . 126.7(9)
N4 Co2 O1b . . 115(5)
N4 Co2 O2a . . 97.7(15)
O1b Co2 O2a . . 29(3)

loop_
_geom_bond_atom_site_label_1
_geom_bond_atom_site_label_2
_geom_bond_site_symmetry_2
_geom_bond_distance
Zn1 N2 . 2.20(6)
Zn1 N2 2_665 2.20(6)
Zn1 N2 3_565 2.20(6)
Zn1 N5 . 2.20(6)
Zn1 N5 2_665 2.20(16)
Zn1 N5 3_565 2.20(5)
Co1 O4 . 2.00(6)
Co1 O4 2_665 2.0(3)
Co1 O4 3_565 2.00(7)
Co1 N6 . 2.03(2)
Co1 N6 2_665 2.03(7)
Co1 N6 3_565 2.03(2)
Zn3 N1 . 2.03(3)
Zn3 N3 . 2.03(5)
Zn3 N4 . 2.036(17)
Zn3 O1b . 2.00(13)
Zn3 O2a . 2.041(17)
O1a C1 . 1.44(10)
O2b C1 . 1.54(10)
O2b O2a . 1.03(5)
C1 C2 . 1.508(16)
C1 O1b . 1.03(10)
C1 O2a . 1.077(18)
O3 O4 . 1.3(7)
O3 O4 3_565 1.2(6)
O4 C3 . 1.20(10)
O4 Zn2 . 2.00(6)
C3 C4 . 1.441(14)
N1 N2 . 1.33(4)
N1 C6 . 1.36(10)
N1 Co2 . 2.03(3)
N2 N3 3_565 1.38(5)
N3 C5 2_665 1.35(9)
N3 Co2 . 2.03(5)
C5 C6 . 1.45(5)
C5 C7 . 1.40(10)
C6 C9 . 1.40(10)
C7 C10 . 1.41(14)
C8 C9 . 1.37(10)
C8 C10 . 1.43(10)
C10 C10 5_676 1.40(18)
N4 N5 . 1.33(9)
N4 C11 . 1.37(4)
N4 Co2 . 2.036(17)
N5 N6 . 1.339(19)
N6 C12 . 1.36(3)
N6 Zn2 . 2.03(2)
C11 C12 . 1.41(4)
C11 C15 . 1.40(8)
C12 C13 . 1.43(3)
C13 C14 . 1.38(11)
C14 C14 6_557 1.54(5)
C14 C16 . 1.43(7)
C15 C16 . 1.37(4)
O1b O2a . 1.01(12)
O1b Co2 . 2.00(13)
O2a Co2 . 2.041(17)
